data_4328202
loop_
_publ_author_name
'Zakariae Amghouz'
'Santiago Garc\'ia-Granda'
'Jos\'e R. Garc\'ia'
'Rute A. S. Ferreira'
'Lu\'is Mafra'
'Luis D. Carlos'
'Jo\~ao Rocha'

_publ_contact_author_address
;
Departamentos de Qu\'imica F\'isica y Anal\'itica 
y Qu\'imica Org\'anica e Inorg\'anica
Universidad de Oviedo
Juli\'an Claver\'ia 8, 33006  
Oviedo, Spain 
;
_publ_contact_author_email amghouz.uo@uniovi.es
_publ_contact_author_fax 0034985103446
_publ_contact_author_name 'Amghouz, Z.'
_publ_contact_author_phone 0034985105753
_publ_section_title
;
 Series of Metal Organic Frameworks Assembled from Ln(III), Na(I), and
 Chiral Flexible-Achiral Rigid Dicarboxylates Exhibiting Tunable UV-vis-IR
 Light Emission
;
_journal_name_full 'Inorganic Chemistry'
_journal_page_first 1703
_journal_page_last 1716
_journal_paper_doi 10.1021/ic202020z
_journal_volume 51
_journal_year 2012
_chemical_absolute_configuration ad
_chemical_formula_moiety 'C18 H16 Na O12 Tb'
_chemical_formula_sum 'C18 H16 Na O12 Tb'
_chemical_formula_weight 606.23
_chemical_name_systematic
;
 ?
;
_space_group_IT_number 20
_symmetry_cell_setting orthorhombic
_symmetry_space_group_name_Hall 'C 2c 2'
_symmetry_space_group_name_H-M 'C 2 2 21'
_atom_sites_solution_hydrogens geom
_atom_sites_solution_primary direct
_atom_sites_solution_secondary difmap
_audit_conform_dict_location ftp://ftp.iucr.org/pub/cif_core.dic
_audit_conform_dict_name cif_core.dic
_audit_conform_dict_version 2.4
_audit_creation_date 2010-06-17T19:31:07-00:00
_audit_creation_method 'WinGX routine CIF_UPDATE'
_cell_angle_alpha 90
_cell_angle_beta 90
_cell_angle_gamma 90
_cell_formula_units_Z 4
_cell_length_a 6.8767(2)
_cell_length_b 39.1054(14)
_cell_length_c 7.5359(3)
_cell_measurement_reflns_used 2077
_cell_measurement_temperature 293(2)
_cell_measurement_theta_max 70.2990
_cell_measurement_theta_min 3.3877
_cell_volume 2026.52(12)
_computing_cell_refinement
;
CrysAlisPro, Oxford Diffraction Ltd.,
Version 1.171.33.66 (release 28-04-2010 CrysAlis171 .NET)
(compiled Apr 28 2010,14:27:37)
;
_computing_data_collection
;
CrysAlisPro, Oxford Diffraction Ltd.,
Version 1.171.33.66 (release 28-04-2010 CrysAlis171 .NET)
(compiled Apr 28 2010,14:27:37)
;
_computing_data_reduction
;
CrysAlisPro, Oxford Diffraction Ltd.,
Version 1.171.33.66 (release 28-04-2010 CrysAlis171 .NET)
(compiled Apr 28 2010,14:27:37)
;
_computing_structure_refinement 'SHELXL-97 (Sheldrick, 1997)'
_computing_structure_solution 'SHELXS-97 (Sheldrick, 1990)'
_diffrn_ambient_temperature 293(2)
_diffrn_detector_area_resol_mean 10.2673
_diffrn_measured_fraction_theta_full 0.991
_diffrn_measured_fraction_theta_max 0.991
_diffrn_measurement_device_type 'Xcalibur, Ruby, Gemini'
_diffrn_measurement_method '\w scans'
_diffrn_orient_matrix_UB_11 0.1717058000
_diffrn_orient_matrix_UB_12 0.0250100000
_diffrn_orient_matrix_UB_13 0.0201624000
_diffrn_orient_matrix_UB_21 0.1357651000
_diffrn_orient_matrix_UB_22 -0.0261826000
_diffrn_orient_matrix_UB_23 -0.0893981000
_diffrn_orient_matrix_UB_31 -0.0475783000
_diffrn_orient_matrix_UB_32 0.0155684000
_diffrn_orient_matrix_UB_33 -0.1826451000
_diffrn_radiation_monochromator graphite
_diffrn_radiation_type CuK\a
_diffrn_radiation_wavelength 1.54184
_diffrn_reflns_av_R_equivalents 0.0447
_diffrn_reflns_av_unetI/netI 0.0611
_diffrn_reflns_limit_h_max 8
_diffrn_reflns_limit_h_min -8
_diffrn_reflns_limit_k_max 34
_diffrn_reflns_limit_k_min -47
_diffrn_reflns_limit_l_max 6
_diffrn_reflns_limit_l_min -8
_diffrn_reflns_number 3722
_diffrn_reflns_theta_full 70.30
_diffrn_reflns_theta_max 70.30
_diffrn_reflns_theta_min 3.38
_exptl_absorpt_coefficient_mu 17.985
_exptl_absorpt_correction_T_max 1.00000
_exptl_absorpt_correction_T_min 0.94424
_exptl_absorpt_correction_type multi-scan
_exptl_absorpt_process_details
;
CrysAlisPro, Oxford Diffraction Ltd.,
Version 1.171.33.66 (release 28-04-2010 CrysAlis171 .NET)
(compiled Apr 28 2010,14:27:37)
empirical absorption correction using spherical harmonics,
 implemented in SCALE3 ABSPACK scaling algorithm.
;
_exptl_crystal_colour colourless
_exptl_crystal_density_diffrn 1.987
_exptl_crystal_description needele
_exptl_crystal_F_000 1184
_exptl_crystal_size_max 0.2202
_exptl_crystal_size_mid 0.0234
_exptl_crystal_size_min 0.0098
_refine_diff_density_max 0.906
_refine_diff_density_min -0.653
_refine_diff_density_rms 0.086
_refine_ls_abs_structure_details 'Flack H D (1983), Acta Cryst. A39, 876-881'
_refine_ls_abs_structure_Flack -0.013(7)
_refine_ls_extinction_method none
_refine_ls_goodness_of_fit_ref 0.934
_refine_ls_hydrogen_treatment mixed
_refine_ls_matrix_type full
_refine_ls_number_parameters 161
_refine_ls_number_reflns 1874
_refine_ls_number_restraints 5
_refine_ls_restrained_S_all 0.934
_refine_ls_R_factor_all 0.0355
_refine_ls_R_factor_gt 0.0282
_refine_ls_shift/su_max 0.001
_refine_ls_shift/su_mean 0
_refine_ls_structure_factor_coef Fsqd
_refine_ls_weighting_details 'calc w=1/[\s^2^(Fo^2^)+(0.0186P)^2^+0.0000P] where P=(Fo^2^+2Fc^2^)/3'
_refine_ls_weighting_scheme calc
_refine_ls_wR_factor_gt 0.0563
_refine_ls_wR_factor_ref 0.0575
_reflns_number_gt 1635
_reflns_number_total 1874
_reflns_threshold_expression >2sigma(I)
_cod_data_source_file ic202020z_si_002_09.cif
_cod_data_source_block Za10
_cod_original_cell_volume 2026.53(12)
_cod_database_code 4328202

loop_
_symmetry_equiv_pos_as_xyz
'x, y, z'
'-x, -y, z+1/2'
'-x, y, -z+1/2'
'x, -y, -z'
'x+1/2, y+1/2, z'
'-x+1/2, -y+1/2, z+1/2'
'-x+1/2, y+1/2, -z+1/2'
'x+1/2, -y+1/2, -z'

loop_
_atom_site_label
_atom_site_type_symbol
_atom_site_fract_x
_atom_site_fract_y
_atom_site_fract_z
_atom_site_U_iso_or_equiv
_atom_site_adp_type
_atom_site_occupancy
_atom_site_symmetry_multiplicity
_atom_site_calc_flag
_atom_site_refinement_flags
O1 O 0.8419(4) 0.65336(7) 0.7637(9) 0.0238(8) Uani 1 1 d .
C5 C 1 0.52774(15) 0.75 0.0303(16) Uani 1 2 d S
C1 C 1 0.63698(14) 0.75 0.0200(12) Uani 1 2 d S
C2 C 1 0.59895(15) 0.75 0.0246(13) Uani 1 2 d S
C6 C 1 0.48924(16) 0.75 0.0330(16) Uani 1 2 d S
C4 C 0.8353(9) 0.54561(14) 0.7947(8) 0.0337(18) Uani 1 1 d .
H4 H 0.7233 0.5336 0.825 0.04 Uiso 1 1 calc R
C3 C 0.8315(8) 0.58095(14) 0.7959(8) 0.0308(17) Uani 1 1 d .
H3 H 0.7185 0.5926 0.8267 0.037 Uiso 1 1 calc R
Na1 Na 0.5 0.66520(7) 0.75 0.0318(6) Uani 1 2 d SD
C9 C 1 0.41745(16) 0.75 0.0259(14) Uani 1 2 d S
C8 C 1.1639(8) 0.43567(15) 0.8003(8) 0.0362(18) Uani 1 1 d .
H8 H 1.2753 0.424 0.8355 0.043 Uiso 1 1 calc R
C10 C 1 0.37895(15) 0.75 0.0225(13) Uani 1 2 d S
O6 O 0.5064(12) 0.63643(13) 1.0171(6) 0.0596(13) Uani 1 1 d D
O2 O 1.1508(5) 0.36365(9) 0.7992(5) 0.0322(12) Uani 1 1 d .
O5 O 0.9549(5) 0.75638(9) 0.5676(5) 0.0204(10) Uani 1 1 d .
O3 O 0.9319(5) 0.69531(9) 0.4448(5) 0.0222(9) Uani 1 1 d D
C11 C 0.9106(7) 0.72156(12) 0.3131(6) 0.0138(10) Uani 1 1 d D
C12 C 0.8935(7) 0.75524(13) 0.4120(7) 0.0152(11) Uani 1 1 d .
O4 O 0.8153(5) 0.78001(9) 0.3287(5) 0.0189(8) Uani 1 1 d .
C7 C 1.1637(9) 0.47076(15) 0.7988(9) 0.0376(19) Uani 1 1 d .
H77 H 1.276 0.4824 0.8313 0.045 Uiso 1 1 calc R
Tb1 Tb 1 0.707980(9) 0.75 0.01464(10) Uani 1 2 d S
H11 H 0.784(4) 0.7168(10) 0.261(9) 0.018 Uiso 1 1 d D
H3O H 0.902(7) 0.6759(8) 0.406(7) 0.018 Uiso 1 1 d D
H6A H 0.426(6) 0.6462(11) 1.110(4) 0.018 Uiso 1 1 d D
H6B H 0.627(4) 0.6290(12) 1.063(5) 0.018 Uiso 1 1 d D

loop_
_atom_site_aniso_label
_atom_site_aniso_U_11
_atom_site_aniso_U_22
_atom_site_aniso_U_33
_atom_site_aniso_U_23
_atom_site_aniso_U_13
_atom_site_aniso_U_12
O1 0.0202(15) 0.0147(14) 0.037(2) -0.003(3) 0.005(3) 0.0009(12)
C5 0.043(4) 0.009(3) 0.039(4) 0 -0.014(7) 0
C1 0.026(3) 0.015(3) 0.019(3) 0 -0.003(6) 0
C2 0.034(3) 0.013(3) 0.027(4) 0 -0.005(6) 0
C6 0.042(4) 0.013(3) 0.043(5) 0 0.006(8) 0
C4 0.043(3) 0.021(3) 0.038(5) 0.001(2) 0.003(3) -0.011(2)
C3 0.028(3) 0.023(3) 0.041(5) 0.000(2) 0.005(2) 0.002(2)
Na1 0.0240(12) 0.0301(15) 0.0414(17) 0 0.004(3) 0
C9 0.033(3) 0.017(3) 0.027(4) 0 -0.006(6) 0
C8 0.038(3) 0.021(3) 0.049(5) -0.002(3) -0.009(3) 0.003(2)
C10 0.033(3) 0.017(3) 0.018(3) 0 -0.003(6) 0
O6 0.035(2) 0.102(4) 0.041(3) 0.013(2) 0.012(4) 0.003(5)
O2 0.032(2) 0.0185(19) 0.046(4) 0.0027(17) -0.0107(18) -0.0002(16)
O5 0.030(3) 0.0182(17) 0.0135(17) -0.0013(13) -0.0019(15) 0.0020(14)
O3 0.038(2) 0.0099(16) 0.0184(19) -0.0016(14) -0.0001(15) -0.0027(13)
C11 0.020(2) 0.010(2) 0.011(2) 0.0065(17) -0.0025(18) 0.0003(18)
C12 0.010(2) 0.015(3) 0.021(3) 0.003(2) 0.005(2) -0.0026(19)
O4 0.0125(15) 0.0162(18) 0.028(2) 0.0037(15) -0.0017(14) 0.0006(13)
C7 0.043(3) 0.019(3) 0.051(6) -0.001(3) -0.011(3) -0.007(3)
Tb1 0.01719(16) 0.01226(15) 0.01447(17) 0 0.0016(4) 0

loop_
_atom_type_symbol
_atom_type_description
_atom_type_scat_dispersion_real
_atom_type_scat_dispersion_imag
_atom_type_scat_source
C C 0.0181 0.0091 'International Tables Vol C Tables 4.2.6.8 and 6.1.1.4'
H H 0 0 'International Tables Vol C Tables 4.2.6.8 and 6.1.1.4'
O O 0.0492 0.0322 'International Tables Vol C Tables 4.2.6.8 and 6.1.1.4'
Na Na 0.1353 0.1239 'International Tables Vol C Tables 4.2.6.8 and 6.1.1.4'
Tb Tb -9.1472 9.1891 'International Tables Vol C Tables 4.2.6.8 and 6.1.1.4'

loop_
_geom_angle_atom_site_label_1
_geom_angle_atom_site_label_2
_geom_angle_atom_site_label_3
_geom_angle
_geom_angle_site_symmetry_1
_geom_angle_site_symmetry_3
C1 O1 Na1 159.4(3) . .
C1 O1 Tb1 93.3(3) . .
Na1 O1 Tb1 105.70(13) . .
C4 C5 C4 118.8(6) 3_756 .
C4 C5 C6 120.6(3) 3_756 .
C4 C5 C6 120.6(3) . .
O1 C1 O1 119.2(5) 3_756 .
O1 C1 C2 120.4(3) 3_756 .
O1 C1 C2 120.4(3) . .
O1 C1 Tb1 59.6(3) 3_756 .
O1 C1 Tb1 59.6(3) . .
C2 C1 Tb1 180.0000(10) . .
C3 C2 C3 119.6(6) . 3_756
C3 C2 C1 120.2(3) . .
C3 C2 C1 120.2(3) 3_756 .
C7 C6 C7 117.2(7) 3_756 .
C7 C6 C5 121.4(3) 3_756 .
C7 C6 C5 121.4(3) . .
C5 C4 C3 121.7(5) . .
C5 C4 H4 119.1 . .
C3 C4 H4 119.1 . .
C4 C3 C2 119.1(5) . .
C4 C3 H3 120.5 . .
C2 C3 H3 120.5 . .
O6 Na1 O6 121.6(3) 3_656 .
O6 Na1 O1 87.8(3) 3_656 .
O6 Na1 O1 81.4(3) . .
O6 Na1 O1 81.4(3) 3_656 3_656
O6 Na1 O1 87.8(3) . 3_656
O1 Na1 O1 157.74(19) . 3_656
O6 Na1 O4 101.34(18) 3_656 8_466
O6 Na1 O4 128.30(19) . 8_466
O1 Na1 O4 131.14(14) . 8_466
O1 Na1 O4 70.44(11) 3_656 8_466
O6 Na1 O4 128.30(19) 3_656 6_665
O6 Na1 O4 101.34(18) . 6_665
O1 Na1 O4 70.44(11) . 6_665
O1 Na1 O4 131.14(14) 3_656 6_665
O4 Na1 O4 66.40(17) 8_466 6_665
O6 Na1 Tb1 101.3(2) 3_656 1_455
O6 Na1 Tb1 103.32(19) . 1_455
O1 Na1 Tb1 165.00(12) . 1_455
O1 Na1 Tb1 37.16(7) 3_656 1_455
O4 Na1 Tb1 35.69(7) 8_466 1_455
O4 Na1 Tb1 94.59(10) 6_665 1_455
O6 Na1 Tb1 103.33(19) 3_656 .
O6 Na1 Tb1 101.3(2) . .
O1 Na1 Tb1 37.16(7) . .
O1 Na1 Tb1 165.00(12) 3_656 .
O4 Na1 Tb1 94.59(10) 8_466 .
O4 Na1 Tb1 35.68(7) 6_665 .
Tb1 Na1 Tb1 128.11(7) 1_455 .
C8 C9 C8 118.1(7) . 3_756
C8 C9 C10 120.9(3) . .
C8 C9 C10 120.9(3) 3_756 .
C7 C8 C9 120.7(5) . .
C7 C8 H8 119.6 . .
C9 C8 H8 119.6 . .
O2 C10 O2 122.9(6) 3_756 .
O2 C10 C9 118.5(3) 3_756 .
O2 C10 C9 118.5(3) . .
Na1 O6 H6A 115(2) . .
Na1 O6 H6B 119(3) . .
H6A O6 H6B 111(3) . .
C12 O5 Tb1 124.3(3) . .
C11 O3 Tb1 122.3(3) . .
C11 O3 H3O 112(4) . .
Tb1 O3 H3O 125(4) . .
O3 C11 C12 106.8(4) . .
O3 C11 C11 110.0(4) . 3_755
C12 C11 C11 111.2(3) . 3_755
O3 C11 H11 103(3) . .
C12 C11 H11 107(3) . .
C11 C11 H11 117(4) 3_755 .
O5 C12 O4 125.4(5) . .
O5 C12 C11 117.8(4) . .
O4 C12 C11 116.8(4) . .
C12 O4 Tb1 133.0(3) . 6_664
C12 O4 Na1 122.7(3) . 6_664
Tb1 O4 Na1 103.74(12) 6_664 6_664
C8 C7 C6 121.6(5) . .
C8 C7 H77 119.2 . .
C6 C7 H77 119.2 . .
O4 Tb1 O4 156.41(17) 8_566 6_665
O4 Tb1 O5 79.03(12) 8_566 .
O4 Tb1 O5 82.09(12) 6_665 .
O4 Tb1 O5 82.09(12) 8_566 3_756
O4 Tb1 O5 79.03(12) 6_665 3_756
O5 Tb1 O5 73.33(17) . 3_756
O4 Tb1 O1 128.39(12) 8_566 .
O4 Tb1 O1 75.11(12) 6_665 .
O5 Tb1 O1 132.82(16) . .
O5 Tb1 O1 138.48(18) 3_756 .
O4 Tb1 O1 75.11(12) 8_566 3_756
O4 Tb1 O1 128.39(12) 6_665 3_756
O5 Tb1 O1 138.49(18) . 3_756
O5 Tb1 O1 132.82(16) 3_756 3_756
O1 Tb1 O1 54.16(14) . 3_756
O4 Tb1 O3 88.79(13) 8_566 .
O4 Tb1 O3 96.06(13) 6_665 .
O5 Tb1 O3 65.26(12) . .
O5 Tb1 O3 138.57(12) 3_756 .
O1 Tb1 O3 76.63(19) . .
O1 Tb1 O3 82.15(19) 3_756 .
O4 Tb1 O3 96.06(13) 8_566 3_756
O4 Tb1 O3 88.79(13) 6_665 3_756
O5 Tb1 O3 138.57(12) . 3_756
O5 Tb1 O3 65.26(12) 3_756 3_756
O1 Tb1 O3 82.15(19) . 3_756
O1 Tb1 O3 76.63(19) 3_756 3_756
O3 Tb1 O3 156.16(18) . 3_756
O4 Tb1 C1 101.80(9) 8_566 .
O4 Tb1 C1 101.80(9) 6_665 .
O5 Tb1 C1 143.34(9) . .
O5 Tb1 C1 143.34(8) 3_756 .
O1 Tb1 C1 27.08(7) . .
O1 Tb1 C1 27.08(7) 3_756 .
O3 Tb1 C1 78.08(9) . .
O3 Tb1 C1 78.08(9) 3_756 .
O4 Tb1 Na1 159.80(10) 8_566 .
O4 Tb1 Na1 40.57(9) 6_665 .
O5 Tb1 Na1 103.46(9) . .
O5 Tb1 Na1 117.98(9) 3_756 .
O1 Tb1 Na1 37.15(8) . .
O1 Tb1 Na1 91.03(8) 3_756 .
O3 Tb1 Na1 74.58(8) . .
O3 Tb1 Na1 94.89(9) 3_756 .
C1 Tb1 Na1 64.05(4) . .
O4 Tb1 Na1 40.57(9) 8_566 1_655
O4 Tb1 Na1 159.80(10) 6_665 1_655
O5 Tb1 Na1 117.98(9) . 1_655
O5 Tb1 Na1 103.46(9) 3_756 1_655
O1 Tb1 Na1 91.03(8) . 1_655
O1 Tb1 Na1 37.15(8) 3_756 1_655
O3 Tb1 Na1 94.89(9) . 1_655
O3 Tb1 Na1 74.58(8) 3_756 1_655
C1 Tb1 Na1 64.05(4) . 1_655
Na1 Tb1 Na1 128.11(7) . 1_655

loop_
_geom_bond_atom_site_label_1
_geom_bond_atom_site_label_2
_geom_bond_distance
_geom_bond_site_symmetry_2
O1 C1 1.266(4) .
O1 Na1 2.399(3) .
O1 Tb1 2.399(3) .
C5 C4 1.373(7) 3_756
C5 C4 1.373(7) .
C5 C6 1.505(8) .
C1 O1 1.266(4) 3_756
C1 C2 1.487(8) .
C1 Tb1 2.776(6) .
C2 C3 1.399(6) .
C2 C3 1.399(6) 3_756
C6 C7 1.387(7) 3_756
C6 C7 1.387(7) .
C4 C3 1.382(8) .
C4 H4 0.93 .
C3 H3 0.93 .
Na1 O6 2.307(4) 3_656
Na1 O6 2.307(4) .
Na1 O1 2.399(3) 3_656
Na1 O4 2.560(4) 8_466
Na1 O4 2.560(4) 6_665
C9 C8 1.387(7) .
C9 C8 1.387(6) 3_756
C9 C10 1.506(8) .
C8 C7 1.372(8) .
C8 H8 0.93 .
C10 O2 1.253(5) 3_756
C10 O2 1.253(5) .
O6 H6A 0.97(4) .
O6 H6B 0.944(18) .
O5 C12 1.247(6) .
O5 Tb1 2.360(3) .
O3 C11 1.435(6) .
O3 Tb1 2.399(4) .
O3 H3O 0.84(2) .
C11 C12 1.518(7) .
C11 C11 1.554(10) 3_755
C11 H11 0.98(2) .
C12 O4 1.274(6) .
O4 Tb1 2.296(3) 6_664
O4 Na1 2.560(4) 6_664
C7 H77 0.93 .
Tb1 O4 2.296(3) 8_566
Tb1 O4 2.296(3) 6_665
Tb1 O5 2.360(3) 3_756
Tb1 O1 2.399(3) 3_756
Tb1 O3 2.399(4) 3_756

loop_
_geom_torsion_atom_site_label_1
_geom_torsion_atom_site_label_2
_geom_torsion_atom_site_label_3
_geom_torsion_atom_site_label_4
_geom_torsion
_geom_torsion_site_symmetry_1
_geom_torsion_site_symmetry_4
Na1 O1 C1 O1 157.4(15) . 3_756
Tb1 O1 C1 O1 0 . 3_756
Na1 O1 C1 C2 -22.6(15) . .
Tb1 O1 C1 C2 180 . .
Na1 O1 C1 Tb1 157.4(15) . .
O1 C1 C2 C3 168.8(5) 3_756 .
O1 C1 C2 C3 -11.2(5) . .
O1 C1 C2 C3 -11.2(5) 3_756 3_756
O1 C1 C2 C3 168.8(5) . 3_756
C4 C5 C6 C7 -145.3(4) 3_756 3_756
C4 C5 C6 C7 34.7(4) . 3_756
C4 C5 C6 C7 34.7(4) 3_756 .
C4 C5 C6 C7 -145.3(4) . .
C4 C5 C4 C3 0.0(4) 3_756 .
C6 C5 C4 C3 180.0(4) . .
C5 C4 C3 C2 0.1(8) . .
C3 C2 C3 C4 0.0(4) 3_756 .
C1 C2 C3 C4 180.0(4) . .
C1 O1 Na1 O6 -40.9(13) . 3_656
Tb1 O1 Na1 O6 115.6(3) . 3_656
C1 O1 Na1 O6 81.5(13) . .
Tb1 O1 Na1 O6 -122.0(3) . .
C1 O1 Na1 O1 19.7(13) . 3_656
Tb1 O1 Na1 O1 176.3(3) . 3_656
C1 O1 Na1 O4 -144.1(12) . 8_466
Tb1 O1 Na1 O4 12.4(4) . 8_466
C1 O1 Na1 O4 -173.1(14) . 6_665
Tb1 O1 Na1 O4 -16.59(19) . 6_665
C1 O1 Na1 Tb1 -169.0(7) . 1_455
Tb1 O1 Na1 Tb1 -12.5(8) . 1_455
C1 O1 Na1 Tb1 -156.5(15) . .
C8 C9 C8 C7 -0.5(5) 3_756 .
C10 C9 C8 C7 179.5(5) . .
C8 C9 C10 O2 -178.9(4) . 3_756
C8 C9 C10 O2 1.1(4) 3_756 3_756
C8 C9 C10 O2 1.1(4) . .
C8 C9 C10 O2 -178.9(4) 3_756 .
Tb1 O3 C11 C12 -12.5(5) . .
Tb1 O3 C11 C11 108.3(4) . 3_755
Tb1 O5 C12 O4 158.4(3) . .
Tb1 O5 C12 C11 -20.8(6) . .
O3 C11 C12 O5 20.4(6) . .
C11 C11 C12 O5 -99.7(6) 3_755 .
O3 C11 C12 O4 -158.9(4) . .
C11 C11 C12 O4 81.0(6) 3_755 .
O5 C12 O4 Tb1 -105.6(5) . 6_664
C11 C12 O4 Tb1 73.7(6) . 6_664
O5 C12 O4 Na1 64.7(6) . 6_664
C11 C12 O4 Na1 -116.1(4) . 6_664
C9 C8 C7 C6 1.0(9) . .
C7 C6 C7 C8 -0.5(5) 3_756 .
C5 C6 C7 C8 179.5(5) . .
C12 O5 Tb1 O4 103.6(4) . 8_566
C12 O5 Tb1 O4 -90.6(4) . 6_665
C12 O5 Tb1 O5 -171.4(5) . 3_756
C12 O5 Tb1 O1 -29.4(5) . .
C12 O5 Tb1 O1 51.5(4) . 3_756
C12 O5 Tb1 O3 9.9(4) . .
C12 O5 Tb1 O3 -169.6(3) . 3_756
C12 O5 Tb1 C1 8.6(5) . .
C12 O5 Tb1 Na1 -55.8(4) . .
C12 O5 Tb1 Na1 91.9(4) . 1_655
C1 O1 Tb1 O4 12.4(5) . 8_566
Na1 O1 Tb1 O4 -159.55(15) . 8_566
C1 O1 Tb1 O4 -170.0(4) . 6_665
Na1 O1 Tb1 O4 18.1(2) . 6_665
C1 O1 Tb1 O5 126.2(3) . .
Na1 O1 Tb1 O5 -45.8(3) . .
C1 O1 Tb1 O5 -116.7(3) . 3_756
Na1 O1 Tb1 O5 71.4(3) . 3_756
C1 O1 Tb1 O1 0 . 3_756
Na1 O1 Tb1 O1 -171.9(6) . 3_756
C1 O1 Tb1 O3 89.9(3) . .
Na1 O1 Tb1 O3 -82.0(2) . .
C1 O1 Tb1 O3 -79.1(3) . 3_756
Na1 O1 Tb1 O3 108.9(2) . 3_756
Na1 O1 Tb1 C1 -171.9(6) . .
C1 O1 Tb1 Na1 171.9(6) . .
C1 O1 Tb1 Na1 -4.9(3) . 1_655
Na1 O1 Tb1 Na1 -176.8(2) . 1_655
C11 O3 Tb1 O4 -75.1(3) . 8_566
C11 O3 Tb1 O4 81.8(3) . 6_665
C11 O3 Tb1 O5 3.4(3) . .
C11 O3 Tb1 O5 1.5(4) . 3_756
C11 O3 Tb1 O1 154.9(3) . .
C11 O3 Tb1 O1 -150.2(3) . 3_756
C11 O3 Tb1 O3 -177.4(3) . 3_756
C11 O3 Tb1 C1 -177.4(3) . .
C11 O3 Tb1 Na1 116.5(3) . .
C11 O3 Tb1 Na1 -115.2(3) . 1_655
O1 C1 Tb1 O4 9.9(4) 3_756 8_566
O1 C1 Tb1 O4 -170.1(4) . 8_566
O1 C1 Tb1 O4 -170.1(4) 3_756 6_665
O1 C1 Tb1 O4 9.9(4) . 6_665
O1 C1 Tb1 O5 97.3(4) 3_756 .
O1 C1 Tb1 O5 -82.7(4) . .
O1 C1 Tb1 O5 -82.7(4) 3_756 3_756
O1 C1 Tb1 O5 97.3(4) . 3_756
O1 C1 Tb1 O1 180 3_756 .
O1 C1 Tb1 O1 180 . 3_756
O1 C1 Tb1 O3 96.1(4) 3_756 .
O1 C1 Tb1 O3 -83.9(4) . .
O1 C1 Tb1 O3 -83.9(4) 3_756 3_756
O1 C1 Tb1 O3 96.1(4) . 3_756
O1 C1 Tb1 Na1 174.6(4) 3_756 .
O1 C1 Tb1 Na1 -5.4(4) . .
O1 C1 Tb1 Na1 -5.4(4) 3_756 1_655
O1 C1 Tb1 Na1 174.6(4) . 1_655
O6 Na1 Tb1 O4 -15.3(3) 3_656 8_566
O6 Na1 Tb1 O4 111.3(3) . 8_566
O1 Na1 Tb1 O4 52.5(4) . 8_566
O1 Na1 Tb1 O4 -122.1(7) 3_656 8_566
O4 Na1 Tb1 O4 -118.2(3) 8_466 8_566
O4 Na1 Tb1 O4 -155.0(2) 6_665 8_566
Tb1 Na1 Tb1 O4 -131.6(3) 1_455 8_566
O6 Na1 Tb1 O4 139.6(2) 3_656 6_665
O6 Na1 Tb1 O4 -93.7(2) . 6_665
O1 Na1 Tb1 O4 -152.5(3) . 6_665
O1 Na1 Tb1 O4 32.9(7) 3_656 6_665
O4 Na1 Tb1 O4 36.8(2) 8_466 6_665
Tb1 Na1 Tb1 O4 23.40(15) 1_455 6_665
O6 Na1 Tb1 O5 79.46(18) 3_656 .
O6 Na1 Tb1 O5 -153.91(18) . .
O1 Na1 Tb1 O5 147.3(3) . .
O1 Na1 Tb1 O5 -27.3(6) 3_656 .
O4 Na1 Tb1 O5 -23.36(12) 8_466 .
O4 Na1 Tb1 O5 -60.19(17) 6_665 .
Tb1 Na1 Tb1 O5 -36.79(9) 1_455 .
O6 Na1 Tb1 O5 157.51(18) 3_656 3_756
O6 Na1 Tb1 O5 -75.85(19) . 3_756
O1 Na1 Tb1 O5 -134.7(3) . 3_756
O1 Na1 Tb1 O5 50.8(7) 3_656 3_756
O4 Na1 Tb1 O5 54.70(13) 8_466 3_756
O4 Na1 Tb1 O5 17.87(18) 6_665 3_756
Tb1 Na1 Tb1 O5 41.27(10) 1_455 3_756
O6 Na1 Tb1 O1 -67.8(3) 3_656 .
O6 Na1 Tb1 O1 58.8(3) . .
O1 Na1 Tb1 O1 -174.5(4) 3_656 .
O4 Na1 Tb1 O1 -170.6(3) 8_466 .
O4 Na1 Tb1 O1 152.5(3) 6_665 .
Tb1 Na1 Tb1 O1 175.9(3) 1_455 .
O6 Na1 Tb1 O1 -61.3(2) 3_656 3_756
O6 Na1 Tb1 O1 65.3(2) . 3_756
O1 Na1 Tb1 O1 6.5(5) . 3_756
O1 Na1 Tb1 O1 -168.0(8) 3_656 3_756
O4 Na1 Tb1 O1 -164.11(19) 8_466 3_756
O4 Na1 Tb1 O1 159.1(2) 6_665 3_756
Tb1 Na1 Tb1 O1 -177.54(17) 1_455 3_756
O6 Na1 Tb1 O3 20.28(18) 3_656 .
O6 Na1 Tb1 O3 146.91(18) . .
O1 Na1 Tb1 O3 88.1(3) . .
O1 Na1 Tb1 O3 -86.4(7) 3_656 .
O4 Na1 Tb1 O3 -82.54(12) 8_466 .
O4 Na1 Tb1 O3 -119.37(18) 6_665 .
Tb1 Na1 Tb1 O3 -95.97(9) 1_455 .
O6 Na1 Tb1 O3 -137.96(18) 3_656 3_756
O6 Na1 Tb1 O3 -11.33(18) . 3_756
O1 Na1 Tb1 O3 -70.1(3) . 3_756
O1 Na1 Tb1 O3 115.3(6) 3_656 3_756
O4 Na1 Tb1 O3 119.22(12) 8_466 3_756
O4 Na1 Tb1 O3 82.39(17) 6_665 3_756
Tb1 Na1 Tb1 O3 105.79(9) 1_455 3_756
O6 Na1 Tb1 C1 -63.75(16) 3_656 .
O6 Na1 Tb1 C1 62.88(15) . .
O1 Na1 Tb1 C1 4.1(3) . .
O1 Na1 Tb1 C1 -170.5(6) 3_656 .
O4 Na1 Tb1 C1 -166.56(9) 8_466 .
O4 Na1 Tb1 C1 156.60(15) 6_665 .
Tb1 Na1 Tb1 C1 180 1_455 .
O6 Na1 Tb1 Na1 -63.75(16) 3_656 1_655
O6 Na1 Tb1 Na1 62.88(15) . 1_655
O1 Na1 Tb1 Na1 4.1(3) . 1_655
O1 Na1 Tb1 Na1 -170.5(6) 3_656 1_655
O4 Na1 Tb1 Na1 -166.57(9) 8_466 1_655
O4 Na1 Tb1 Na1 156.60(15) 6_665 1_655
Tb1 Na1 Tb1 Na1 180 1_455 1_655
